data_7215715
loop_
_publ_author_name
'Fang, Wei-Hui'
'Yang, Guo-Yu'

_publ_section_title
;
 Heterometal--organic framework with pcu net constructed from mixed linear
 ligands
;
_journal_issue 20
_journal_name_full CrystEngComm
_journal_page_first 4091
_journal_paper_doi 10.1039/c4ce00282b
_journal_volume 16
_journal_year 2014
_chemical_formula_sum 'C124 H84 Cu2 La2 N10 O28'
_chemical_formula_weight 2566.93
_chemical_name_systematic
; 
 ? 
;
_space_group_IT_number 14
_symmetry_cell_setting monoclinic
_symmetry_space_group_name_Hall '-P 2ybc'
_symmetry_space_group_name_H-M 'P 1 21/c 1'
_atom_sites_solution_hydrogens geom
_atom_sites_solution_primary direct
_atom_sites_solution_secondary difmap
_audit_creation_method SHELXL-97
_cell_angle_alpha 90.00
_cell_angle_beta 128.01(2)
_cell_angle_gamma 90.00
_cell_formula_units_Z 4
_cell_length_a 27.130(5)
_cell_length_b 11.761(2)
_cell_length_c 43.999(13)
_cell_measurement_temperature 293(2)
_cell_measurement_theta_max 27.4835
_cell_measurement_theta_min 2.0930
_cell_volume 11061(5)
_computing_structure_refinement 'SHELXL-97 (Sheldrick, 1997)'
_computing_structure_solution 'SHELXS-97 (Sheldrick, 1990)'
_diffrn_ambient_temperature 293(2)
_diffrn_measured_fraction_theta_full 0.980
_diffrn_measured_fraction_theta_max 0.980
_diffrn_radiation_monochromator graphite
_diffrn_radiation_source 'fine-focus sealed tube'
_diffrn_radiation_type MoK\a
_diffrn_radiation_wavelength 0.71073
_diffrn_reflns_av_R_equivalents 0.0629
_diffrn_reflns_av_sigmaI/netI 0.1388
_diffrn_reflns_limit_h_max 35
_diffrn_reflns_limit_h_min -35
_diffrn_reflns_limit_k_max 15
_diffrn_reflns_limit_k_min -15
_diffrn_reflns_limit_l_max 54
_diffrn_reflns_limit_l_min -57
_diffrn_reflns_number 70548
_diffrn_reflns_theta_full 27.49
_diffrn_reflns_theta_max 27.49
_diffrn_reflns_theta_min 2.09
_exptl_absorpt_coefficient_mu 1.220
_exptl_absorpt_correction_T_max 1.0000
_exptl_absorpt_correction_T_min 0.7572
_exptl_absorpt_correction_type multi-scan
_exptl_absorpt_process_details 'SADABS (Sheldrick, 1996)'
_exptl_crystal_colour blue
_exptl_crystal_density_diffrn 1.541
_exptl_crystal_density_method 'not measured'
_exptl_crystal_description Prism
_exptl_crystal_F_000 5175
_exptl_crystal_size_max 0.45
_exptl_crystal_size_mid 0.24
_exptl_crystal_size_min 0.21
_refine_diff_density_max 4.626
_refine_diff_density_min -3.589
_refine_diff_density_rms 0.181
_refine_ls_extinction_coef 0.00202(17)
_refine_ls_extinction_expression Fc^*^=kFc[1+0.001xFc^2^\l^3^/sin(2\q)]^-1/4^
_refine_ls_extinction_method SHELXL
_refine_ls_goodness_of_fit_ref 1.028
_refine_ls_hydrogen_treatment mixed
_refine_ls_matrix_type full
_refine_ls_number_parameters 1494
_refine_ls_number_reflns 24874
_refine_ls_number_restraints 2
_refine_ls_restrained_S_all 1.028
_refine_ls_R_factor_all 0.1060
_refine_ls_R_factor_gt 0.0879
_refine_ls_shift/su_max 0.003
_refine_ls_shift/su_mean 0.000
_refine_ls_structure_factor_coef Fsqd
_refine_ls_weighting_details 'calc w=1/[\s^2^(Fo^2^)+(0.1368P)^2^+63.8023P] where P=(Fo^2^+2Fc^2^)/3'
_refine_ls_weighting_scheme calc
_refine_ls_wR_factor_gt 0.2419
_refine_ls_wR_factor_ref 0.2648
_reflns_number_gt 19645
_reflns_number_total 24874
_reflns_threshold_expression >2sigma(I)
_cod_data_source_file c4ce00282b2.cif
_cod_data_source_block 1
_cod_depositor_comments
;
The following automatic conversions were performed:

'_symmetry_cell_setting' value 'MONOCLINIC' changed to 'monoclinic'
according to
/usr/data/users/saulius/crontab/automatic-downloads/current/RSC/lib/dictionaries/cif_core.dic
dictionary named 'cif_core.dic' version 2.4.2 from
2011-04-26.

'_exptl_absorpt_correction_type' value 'Multi-scan'
changed to 'multi-scan' according to
/usr/data/users/saulius/crontab/automatic-downloads/current/RSC/lib/dictionaries/cif_core.dic
dictionary named 'cif_core.dic' version 2.4.2 from 2011-04-26.

Automatic conversion script
Id: cif_fix_values 2281 2013-09-26 08:29:07Z andrius 
;
_cod_original_cell_volume 11061(4)
_cod_original_sg_symbol_H-M p21/c
_cod_database_code 7215715

loop_
_symmetry_equiv_pos_as_xyz
'x, y, z'
'-x, y+1/2, -z+1/2'
'-x, -y, -z'
'x, -y-1/2, z-1/2'

loop_
_atom_site_label
_atom_site_type_symbol
_atom_site_fract_x
_atom_site_fract_y
_atom_site_fract_z
_atom_site_U_iso_or_equiv
_atom_site_adp_type
_atom_site_occupancy
_atom_site_symmetry_multiplicity
_atom_site_calc_flag
_atom_site_refinement_flags
La1 La 0.44757(2) 0.41075(4) 0.199456(12) 0.02733(14) Uani 1 1 d .
La2 La 0.05093(2) 0.44106(4) 0.300512(12) 0.02501(14) Uani 0.95 1 d P
La2' La 0.0522(4) 0.5703(8) 0.3004(2) 0.0282(17) Uani 0.05 1 d P
Cu1 Cu 0.56404(5) 0.39759(8) 0.31313(3) 0.0319(2) Uani 1 1 d .
Cu2 Cu -0.06596(5) 0.42108(8) 0.18649(3) 0.0297(2) Uani 1 1 d .
C1 C 0.1416(4) 0.4372(8) -0.1169(2) 0.037(2) Uani 1 1 d .
H1B H 0.1247 0.3769 -0.1342 0.045 Uiso 1 1 calc R
C2 C 0.1499(6) 0.6288(9) -0.1046(3) 0.051(2) Uani 1 1 d .
H2B H 0.1394 0.7030 -0.1138 0.061 Uiso 1 1 calc R
C3 C 0.1845(6) 0.4160(11) -0.0765(3) 0.058(3) Uani 1 1 d .
H3A H 0.1965 0.3418 -0.0676 0.069 Uiso 1 1 calc R
C4 C 0.1900(6) 0.6110(11) -0.0656(3) 0.060(3) Uani 1 1 d .
H4A H 0.2050 0.6728 -0.0489 0.072 Uiso 1 1 calc R
C5 C 0.2084(5) 0.5035(10) -0.0508(3) 0.047(2) Uani 1 1 d .
C6 C 0.2489(5) 0.4813(9) -0.0085(2) 0.048(3) Uani 1 1 d .
C7 C 0.2886(5) 0.3872(10) 0.0081(3) 0.051(3) Uani 1 1 d .
H7B H 0.2902 0.3364 -0.0074 0.061 Uiso 1 1 calc R
C8 C 0.2455(6) 0.5477(12) 0.0158(4) 0.063(3) Uani 1 1 d .
H8A H 0.2161 0.6058 0.0053 0.076 Uiso 1 1 calc R
C9 C 0.3266(6) 0.3683(10) 0.0485(3) 0.056(3) Uani 1 1 d .
H9A H 0.3534 0.3061 0.0591 0.067 Uiso 1 1 calc R
C10 C 0.2836(5) 0.5319(10) 0.0547(3) 0.048(2) Uani 1 1 d .
H10A H 0.2820 0.5842 0.0699 0.058 Uiso 1 1 calc R
C11 C 0.3242(6) 0.4420(8) 0.0724(3) 0.047(2) Uani 1 1 d .
C12 C 0.3647(6) 0.4244(8) 0.1146(3) 0.047(2) Uani 1 1 d .
C13 C 0.8336(5) 0.3208(10) 0.1851(3) 0.043(2) Uani 1 1 d .
H13B H 0.8490 0.2531 0.1830 0.052 Uiso 1 1 calc R
C14 C 0.8373(4) 0.5156(10) 0.1896(3) 0.044(3) Uani 1 1 d .
H14A H 0.8555 0.5843 0.1909 0.052 Uiso 1 1 calc R
C15 C 0.7838(5) 0.3187(9) 0.1860(4) 0.048(3) Uani 1 1 d .
H15B H 0.7664 0.2490 0.1848 0.057 Uiso 1 1 calc R
C16 C 0.7869(4) 0.5164(9) 0.1902(3) 0.036(2) Uani 1 1 d .
H16A H 0.7715 0.5854 0.1915 0.043 Uiso 1 1 calc R
C17 C 0.7591(5) 0.4160(9) 0.1889(3) 0.041(2) Uani 1 1 d .
C18 C 0.7052(5) 0.4116(9) 0.1901(3) 0.039(2) Uani 1 1 d .
C19 C 0.6967(5) 0.3232(9) 0.2068(4) 0.051(3) Uani 1 1 d .
H19B H 0.7240 0.2616 0.2164 0.061 Uiso 1 1 calc R
C20 C 0.6631(5) 0.5032(9) 0.1751(4) 0.051(3) Uani 1 1 d .
H20A H 0.6672 0.5641 0.1633 0.061 Uiso 1 1 calc R
C21 C 0.6485(5) 0.3234(9) 0.2096(3) 0.044(2) Uani 1 1 d .
H21A H 0.6432 0.2618 0.2206 0.052 Uiso 1 1 calc R
C22 C 0.6149(5) 0.5010(9) 0.1783(4) 0.050(3) Uani 1 1 d .
H22A H 0.5863 0.5604 0.1679 0.060 Uiso 1 1 calc R
C23 C 0.6089(5) 0.4137(10) 0.1962(4) 0.042(2) Uani 1 1 d .
C24 C 0.5557(5) 0.4137(9) 0.1984(4) 0.041(2) Uani 1 1 d .
C25 C 0.4713(5) 0.5031(9) 0.3183(4) 0.044(3) Uani 1 1 d .
H25A H 0.4900 0.5702 0.3190 0.053 Uiso 1 1 calc R
C26 C 0.4622(6) 0.3092(9) 0.3136(4) 0.049(3) Uani 1 1 d .
H26A H 0.4772 0.2390 0.3128 0.059 Uiso 1 1 calc R
C27 C 0.4220(5) 0.5083(8) 0.3197(3) 0.039(2) Uani 1 1 d .
H27A H 0.4113 0.5779 0.3243 0.047 Uiso 1 1 calc R
C28 C 0.4117(5) 0.3113(8) 0.3123(4) 0.045(3) Uani 1 1 d .
H28A H 0.3920 0.2434 0.3099 0.054 Uiso 1 1 calc R
C29 C 0.3881(5) 0.4131(9) 0.3145(4) 0.042(2) Uani 1 1 d .
C30 C 0.3314(5) 0.4231(10) 0.3129(3) 0.041(2) Uani 1 1 d .
C31 C 0.3251(5) 0.5038(9) 0.3328(3) 0.047(2) Uani 1 1 d .
H31A H 0.3574 0.5548 0.3488 0.056 Uiso 1 1 calc R
C32 C 0.2820(5) 0.3406(10) 0.2904(4) 0.053(3) Uani 1 1 d .
H32A H 0.2859 0.2828 0.2776 0.064 Uiso 1 1 calc R
C33 C 0.2705(5) 0.5098(9) 0.3293(4) 0.050(3) Uani 1 1 d .
H33A H 0.2663 0.5673 0.3421 0.060 Uiso 1 1 calc R
C34 C 0.2283(5) 0.3485(9) 0.2880(3) 0.046(2) Uani 1 1 d .
H34A H 0.1961 0.2962 0.2732 0.056 Uiso 1 1 calc R
C35 C 0.2226(5) 0.4332(9) 0.3074(3) 0.038(2) Uani 1 1 d .
C36 C 0.1633(5) 0.4444(9) 0.3035(4) 0.042(2) Uani 1 1 d .
C37 C 0.0344(5) 0.5084(10) 0.1867(4) 0.047(3) Uani 1 1 d .
H37A H 0.0196 0.5773 0.1885 0.056 Uiso 1 1 calc R
C38 C 0.0288(5) 0.3156(9) 0.1817(3) 0.042(2) Uani 1 1 d .
H38A H 0.0088 0.2482 0.1794 0.051 Uiso 1 1 calc R
C39 C 0.0849(7) 0.5082(10) 0.1868(4) 0.059(4) Uani 1 1 d .
H39A H 0.1017 0.5774 0.1871 0.071 Uiso 1 1 calc R
C40 C 0.0807(5) 0.3091(9) 0.1825(4) 0.044(3) Uani 1 1 d .
H40A H 0.0948 0.2395 0.1804 0.053 Uiso 1 1 calc R
C41 C 0.1112(5) 0.4112(10) 0.1864(3) 0.042(2) Uani 1 1 d .
C42 C 0.1687(5) 0.4134(11) 0.1887(4) 0.051(3) Uani 1 1 d .
C43 C 0.1790(5) 0.3251(10) 0.1713(3) 0.049(2) Uani 1 1 d .
H43A H 0.1492 0.2680 0.1577 0.059 Uiso 1 1 calc R
C44 C 0.2154(5) 0.4916(10) 0.2101(4) 0.051(3) Uani 1 1 d .
H44A H 0.2107 0.5478 0.2230 0.061 Uiso 1 1 calc R
C45 C 0.2331(5) 0.3232(10) 0.1745(4) 0.054(3) Uani 1 1 d .
H45A H 0.2386 0.2668 0.1620 0.065 Uiso 1 1 calc R
C46 C 0.2695(5) 0.4905(9) 0.2133(3) 0.047(2) Uani 1 1 d .
H46A H 0.2993 0.5473 0.2270 0.057 Uiso 1 1 calc R
C47 C 0.2788(5) 0.4051(10) 0.1961(4) 0.047(3) Uani 1 1 d .
C48 C 0.3397(5) 0.4034(10) 0.2004(4) 0.046(3) Uani 1 1 d .
C49 C 0.3627(5) 0.4660(8) 0.6153(2) 0.0402(19) Uani 1 1 d .
H49A H 0.3821 0.4039 0.6318 0.048 Uiso 1 1 calc R
C50 C 0.3449(5) 0.6640(8) 0.6061(3) 0.046(3) Uani 1 1 d .
H50A H 0.3515 0.7366 0.6163 0.055 Uiso 1 1 calc R
C51 C 0.3201(6) 0.4499(9) 0.5751(3) 0.052(3) Uani 1 1 d .
H51A H 0.3119 0.3765 0.5652 0.062 Uiso 1 1 calc R
C52 C 0.3045(6) 0.6463(9) 0.5666(3) 0.056(3) Uani 1 1 d .
H52A H 0.2857 0.7084 0.5501 0.067 Uiso 1 1 calc R
C53 C 0.2915(5) 0.5369(9) 0.5511(3) 0.046(2) Uani 1 1 d .
C54 C 0.2483(5) 0.5170(10) 0.5082(3) 0.049(3) Uani 1 1 d .
C55 C 0.2612(6) 0.4297(12) 0.4924(4) 0.065(3) Uani 1 1 d .
H55A H 0.2953 0.3821 0.5085 0.078 Uiso 1 1 calc R
C56 C 0.1972(5) 0.5866(11) 0.4832(3) 0.057(3) Uani 1 1 d .
H56A H 0.1889 0.6461 0.4934 0.068 Uiso 1 1 calc R
C57 C 0.2222(6) 0.4145(10) 0.4522(3) 0.056(3) Uani 1 1 d .
H57A H 0.2315 0.3568 0.4420 0.067 Uiso 1 1 calc R
C58 C 0.1579(5) 0.5704(11) 0.4434(3) 0.055(3) Uani 1 1 d .
H58A H 0.1234 0.6174 0.4274 0.066 Uiso 1 1 calc R
C59 C 0.1710(6) 0.4816(9) 0.4275(3) 0.047(2) Uani 1 1 d .
C60 C 0.1259(5) 0.4612(9) 0.3846(3) 0.044(2) Uani 1 1 d .
C61 C -0.3386(5) 0.4928(10) 0.3130(3) 0.043(3) Uani 1 1 d .
H61A H -0.3547 0.5589 0.3155 0.052 Uiso 1 1 calc R
C62 C -0.3380(5) 0.2996(9) 0.3094(3) 0.043(2) Uani 1 1 d .
H62A H -0.3545 0.2294 0.3086 0.051 Uiso 1 1 calc R
C63 C -0.2900(5) 0.5025(10) 0.3101(3) 0.046(3) Uani 1 1 d .
H63A H -0.2760 0.5739 0.3094 0.055 Uiso 1 1 calc R
C64 C -0.2885(5) 0.3030(10) 0.3077(4) 0.048(3) Uani 1 1 d .
H64A H -0.2724 0.2357 0.3059 0.057 Uiso 1 1 calc R
C65 C -0.2634(5) 0.4060(10) 0.3085(3) 0.046(3) Uani 1 1 d .
C66 C -0.2109(5) 0.4102(9) 0.3059(3) 0.041(2) Uani 1 1 d .
C67 C -0.2050(5) 0.5058(10) 0.2888(3) 0.048(2) Uani 1 1 d .
H67A H -0.2333 0.5655 0.2797 0.058 Uiso 1 1 calc R
C68 C -0.1688(6) 0.3254(10) 0.3182(4) 0.056(3) Uani 1 1 d .
H68A H -0.1722 0.2614 0.3293 0.067 Uiso 1 1 calc R
C69 C -0.1571(4) 0.5112(8) 0.2854(3) 0.040(2) Uani 1 1 d .
H69A H -0.1542 0.5737 0.2736 0.048 Uiso 1 1 calc R
C70 C -0.1214(5) 0.3292(9) 0.3153(4) 0.054(3) Uani 1 1 d .
H70A H -0.0939 0.2684 0.3239 0.065 Uiso 1 1 calc R
C71 C -0.1144(5) 0.4245(10) 0.2993(4) 0.041(2) Uani 1 1 d .
C72 C -0.0609(5) 0.4278(9) 0.2976(4) 0.042(2) Uani 1 1 d .
C73 C 0.5400(8) 0.3841(11) 0.0663(5) 0.076(4) Uani 1 1 d .
H73A H 0.5597 0.3509 0.0572 0.091 Uiso 1 1 calc R
C74 C 0.4890(6) 0.3676(12) 0.0921(5) 0.077(5) Uani 1 1 d .
H74A H 0.4731 0.3218 0.1015 0.093 Uiso 1 1 calc R
C75 C 0.5333(7) 0.5007(9) 0.0648(4) 0.060(3) Uani 1 1 d .
H75A H 0.5491 0.5444 0.0549 0.072 Uiso 1 1 calc R
C76 C 0.4795(7) 0.4850(10) 0.0912(4) 0.060(3) Uani 1 1 d .
H76A H 0.4580 0.5161 0.0994 0.072 Uiso 1 1 calc R
C77 C 0.5043(6) 0.5532(9) 0.0774(4) 0.055(3) Uani 1 1 d .
C78 C 0.4987(6) 0.6774(10) 0.0767(4) 0.055(3) Uani 1 1 d .
C79 C 0.5454(6) 0.7502(9) 0.0822(4) 0.056(3) Uani 1 1 d .
H79A H 0.5801 0.7190 0.0857 0.067 Uiso 1 1 calc R
C80 C 0.4472(6) 0.7331(11) 0.0717(5) 0.071(4) Uani 1 1 d .
H80A H 0.4150 0.6898 0.0677 0.086 Uiso 1 1 calc R
C81 C 0.5400(5) 0.8673(9) 0.0824(4) 0.054(3) Uani 1 1 d .
H81A H 0.5709 0.9125 0.0855 0.065 Uiso 1 1 calc R
C82 C 0.4446(7) 0.8515(10) 0.0728(5) 0.075(4) Uani 1 1 d .
H82A H 0.4108 0.8853 0.0696 0.090 Uiso 1 1 calc R
C83 C 0.4910(6) 0.9195(9) 0.0783(4) 0.049(3) Uani 1 1 d .
C84 C 0.4840(6) 1.0452(9) 0.0765(4) 0.057(3) Uani 1 1 d .
C85 C 0.2188(13) 0.2454(18) 0.0885(8) 0.123(8) Uani 1 1 d U
H85A H 0.2577 0.2148 0.1081 0.147 Uiso 1 1 calc R
C86 C 0.1205(16) 0.221(3) 0.0357(9) 0.163(12) Uani 1 1 d .
H86A H 0.0870 0.1755 0.0173 0.196 Uiso 1 1 calc R
C87 C 0.2131(9) 0.3522(13) 0.0876(5) 0.086(5) Uani 1 1 d .
H87A H 0.2474 0.3937 0.1074 0.103 Uiso 1 1 calc R
C88 C 0.1115(11) 0.3409(18) 0.0319(6) 0.141(10) Uani 1 1 d .
H88A H 0.0733 0.3705 0.0112 0.169 Uiso 1 1 calc R
C89 C 0.1590(8) 0.4138(14) 0.0587(5) 0.082(4) Uani 1 1 d .
C90 C 0.1557(6) 0.5344(10) 0.0575(4) 0.057(3) Uani 1 1 d .
C91 C 0.1977(7) 0.6035(15) 0.0920(4) 0.076(4) Uani 1 1 d .
H91A H 0.2248 0.5697 0.1161 0.091 Uiso 1 1 calc R
C92 C 0.1132(9) 0.5986(15) 0.0237(5) 0.094(6) Uani 1 1 d .
H92A H 0.0840 0.5601 0.0008 0.113 Uiso 1 1 calc R
C93 C 0.1963(8) 0.7168(13) 0.0882(5) 0.078(4) Uani 1 1 d .
H93A H 0.2267 0.7594 0.1097 0.093 Uiso 1 1 calc R
C94 C 0.1132(9) 0.7104(14) 0.0232(5) 0.089(5) Uani 1 1 d .
H94A H 0.0843 0.7487 0.0002 0.106 Uiso 1 1 calc R
C95 C 0.1548(9) 0.7712(11) 0.0560(5) 0.076(4) Uani 1 1 d .
C96 C 0.1506(11) 0.9038(13) 0.0518(8) 0.096(5) Uani 1 1 d U
C97 C 0.0379(8) 1.0003(10) 0.0675(5) 0.079(5) Uani 1 1 d .
H97A H 0.0565 1.0352 0.0580 0.095 Uiso 1 1 calc R
C98 C -0.0021(8) 1.0155(11) 0.0998(4) 0.071(4) Uani 1 1 d .
H98A H -0.0131 1.0610 0.1120 0.086 Uiso 1 1 calc R
C99 C 0.0308(8) 0.8845(13) 0.0643(6) 0.086(5) Uani 1 1 d .
H99A H 0.0409 0.8428 0.0509 0.103 Uiso 1 1 calc R
C100 C -0.0093(7) 0.8990(9) 0.0994(4) 0.063(3) Uani 1 1 d .
H10B H -0.0256 0.8664 0.1107 0.076 Uiso 1 1 calc R
C101 C 0.0086(6) 0.8316(10) 0.0815(4) 0.057(3) Uani 1 1 d .
C102 C 0.0028(6) 0.7041(10) 0.0818(4) 0.059(3) Uani 1 1 d .
C103 C 0.0456(6) 0.6327(10) 0.0835(5) 0.066(4) Uani 1 1 d .
H10H H 0.0777 0.6657 0.0845 0.079 Uiso 1 1 calc R
C104 C -0.0449(7) 0.6503(12) 0.0798(5) 0.071(4) Uani 1 1 d .
H10C H -0.0746 0.6943 0.0785 0.085 Uiso 1 1 calc R
C105 C 0.0424(6) 0.5152(10) 0.0837(4) 0.060(3) Uani 1 1 d .
H10F H 0.0723 0.4707 0.0854 0.073 Uiso 1 1 calc R
C106 C -0.0492(7) 0.5361(11) 0.0795(5) 0.072(4) Uani 1 1 d .
H10E H -0.0817 0.5029 0.0781 0.087 Uiso 1 1 calc R
C107 C -0.0051(6) 0.4660(10) 0.0814(4) 0.052(3) Uani 1 1 d .
C108 C -0.0116(6) 0.3411(11) 0.0818(4) 0.063(3) Uani 1 1 d .
C109 C 0.3052(7) 0.6705(10) 0.4253(5) 0.076(4) Uani 1 1 d .
H10G H 0.2722 0.7173 0.4070 0.092 Uiso 1 1 calc R
C110 C 0.4065(8) 0.6500(11) 0.4781(5) 0.078(4) Uani 1 1 d .
H11H H 0.4435 0.6832 0.4989 0.094 Uiso 1 1 calc R
C111 C 0.2972(7) 0.5486(9) 0.4215(4) 0.058(3) Uani 1 1 d .
H11I H 0.2584 0.5160 0.4029 0.070 Uiso 1 1 calc R
C112 C 0.4055(7) 0.5293(11) 0.4742(4) 0.069(4) Uani 1 1 d .
H12A H 0.4415 0.4854 0.4898 0.083 Uiso 1 1 calc R
C113 C 0.3494(6) 0.4826(9) 0.4467(3) 0.047(2) Uani 1 1 d .
C114 C 0.3427(6) 0.3518(7) 0.4427(4) 0.057(3) Uani 1 1 d .
C115 C 0.3831(6) 0.2856(9) 0.4759(3) 0.053(3) Uani 1 1 d .
H11A H 0.4129 0.3194 0.4997 0.064 Uiso 1 1 calc R
C116 C 0.2987(6) 0.3028(11) 0.4084(4) 0.061(3) Uani 1 1 d .
H11C H 0.2714 0.3481 0.3868 0.074 Uiso 1 1 calc R
C117 C 0.3770(6) 0.1649(10) 0.4721(4) 0.061(3) Uani 1 1 d .
H11B H 0.4031 0.1190 0.4936 0.073 Uiso 1 1 calc R
C118 C 0.2934(6) 0.1806(11) 0.4047(4) 0.061(3) Uani 1 1 d .
H11D H 0.2639 0.1459 0.3811 0.074 Uiso 1 1 calc R
C119 C 0.3338(5) 0.1173(9) 0.4376(4) 0.050(3) Uani 1 1 d .
C120 C 0.3239(6) -0.0084(9) 0.4320(4) 0.054(3) Uani 1 1 d .
C121 C 0.5209(4) 0.6299(6) 0.2704(2) 0.0307(15) Uani 1 1 d .
C122 C 0.4818(4) 0.6938(6) 0.2318(2) 0.0294(14) Uani 1 1 d .
C123 C 0.0204(4) 0.7223(5) 0.26723(19) 0.0223(13) Uani 1 1 d .
C124 C -0.0216(4) 0.6564(6) 0.22809(19) 0.0273(14) Uani 1 1 d .
N1 N 0.1256(4) 0.5438(6) -0.12966(18) 0.0345(16) Uani 1 1 d .
N2 N 0.8603(4) 0.4201(8) 0.1871(2) 0.0363(18) Uani 1 1 d .
N3 N 0.4927(4) 0.4039(8) 0.3161(3) 0.041(2) Uani 1 1 d .
N4 N 0.0060(4) 0.4123(8) 0.1840(3) 0.0400(19) Uani 1 1 d .
N5 N 0.3749(4) 0.5717(6) 0.62970(19) 0.0354(15) Uani 1 1 d .
N6 N -0.3628(4) 0.3936(9) 0.3122(2) 0.042(2) Uani 1 1 d .
N7 N 0.5181(5) 0.3167(8) 0.0809(4) 0.066(3) Uani 1 1 d .
N8 N 0.1721(13) 0.171(2) 0.0632(8) 0.149(9) Uani 1 1 d U
N9 N 0.0199(6) 1.0643(10) 0.0833(4) 0.077(3) Uani 1 1 d .
N10 N 0.3592(7) 0.7171(9) 0.4546(4) 0.082(4) Uani 1 1 d .
O1 O 0.3995(4) 0.3416(6) 0.1297(2) 0.060(2) Uani 1 1 d .
O2 O 0.3608(4) 0.4979(6) 0.1344(2) 0.0529(19) Uani 1 1 d .
O3 O 0.5203(4) 0.4987(6) 0.1861(3) 0.059(2) Uani 1 1 d .
O4 O 0.5489(3) 0.3331(7) 0.2140(2) 0.0513(19) Uani 1 1 d .
O5 O 0.1598(4) 0.5185(8) 0.3219(3) 0.070(3) Uani 1 1 d .
O6 O 0.1205(4) 0.3768(9) 0.2824(3) 0.070(3) Uani 1 1 d .
O7 O 0.3772(4) 0.4827(7) 0.2174(3) 0.056(2) Uani 1 1 d .
O8 O 0.3463(4) 0.3225(7) 0.1845(3) 0.063(2) Uani 1 1 d .
O9 O 0.0854(4) 0.5331(7) 0.3640(2) 0.055(2) Uani 1 1 d .
O10 O 0.1349(4) 0.3749(7) 0.3715(2) 0.064(3) Uani 1 1 d .
O11 O -0.0252(4) 0.3454(7) 0.3085(3) 0.067(3) Uani 1 1 d .
O12 O -0.0554(3) 0.5150(7) 0.2824(2) 0.0518(19) Uani 1 1 d .
O13 O 0.4403(6) 1.0922(9) 0.0718(4) 0.099(4) Uani 1 1 d .
O14 O 0.5316(4) 1.0990(7) 0.0820(3) 0.076(3) Uani 1 1 d .
H14B H 0.5258 1.1678 0.0809 0.115 Uiso 1 1 calc R
O15 O 0.1076(10) 0.9504(11) 0.0228(5) 0.140(7) Uani 1 1 d .
O16 O 0.1996(7) 0.9538(10) 0.0841(5) 0.130(6) Uani 1 1 d U
H16B H 0.1965 1.0230 0.0814 0.196 Uiso 1 1 calc R
O18 O 0.0320(5) 0.2837(8) 0.0831(3) 0.082(3) Uani 1 1 d .
H18A H 0.0261 0.2153 0.0830 0.122 Uiso 1 1 calc R
O17 O -0.0546(5) 0.2935(9) 0.0787(4) 0.091(3) Uani 1 1 d .
O20 O 0.3691(6) -0.0652(8) 0.4660(3) 0.087(3) Uani 1 1 d .
H20B H 0.3632 -0.1339 0.4625 0.131 Uiso 1 1 calc R
O19 O 0.2852(6) -0.0575(8) 0.4044(3) 0.090(3) Uani 1 1 d .
O21 O 0.5198(3) 0.5187(6) 0.26600(15) 0.0439(11) Uani 1 1 d .
O22 O 0.4474(3) 0.6214(7) 0.20013(14) 0.0439(11) Uani 1 1 d .
O23 O 0.4890(3) 0.8010(5) 0.23415(16) 0.0334(12) Uani 1 1 d .
O24 O 0.5519(3) 0.6814(4) 0.30059(14) 0.0303(11) Uani 1 1 d .
O25 O -0.0153(3) 0.5486(4) 0.23245(16) 0.0343(12) Uani 1 1 d .
O27 O 0.0516(3) 0.6675(4) 0.29845(15) 0.0376(13) Uani 1 1 d .
O26 O -0.0568(3) 0.7073(4) 0.19863(15) 0.0328(9) Uani 1 1 d .
O28 O 0.0175(3) 0.8274(4) 0.26490(15) 0.0328(9) Uani 1 1 d .

loop_
_atom_site_aniso_label
_atom_site_aniso_U_11
_atom_site_aniso_U_22
_atom_site_aniso_U_33
_atom_site_aniso_U_23
_atom_site_aniso_U_13
_atom_site_aniso_U_12
La1 0.0265(3) 0.0286(2) 0.0281(2) 0.00033(14) 0.0174(2) 0.00086(18)
La2 0.0228(3) 0.0282(2) 0.0246(2) -0.00050(14) 0.0149(3) 0.00015(18)
La2' 0.024(5) 0.041(5) 0.031(4) 0.010(3) 0.023(4) 0.012(4)
Cu1 0.0248(6) 0.0435(5) 0.0285(5) -0.0018(4) 0.0170(5) -0.0015(5)
Cu2 0.0254(6) 0.0371(5) 0.0280(5) -0.0015(3) 0.0171(5) 0.0002(4)
C1 0.040(5) 0.040(4) 0.030(4) -0.001(3) 0.020(4) 0.005(4)
C2 0.066(8) 0.045(5) 0.048(5) 0.000(4) 0.039(6) -0.016(5)
C3 0.065(8) 0.069(7) 0.043(6) 0.033(5) 0.036(6) 0.040(6)
C4 0.052(7) 0.082(8) 0.042(5) -0.004(5) 0.026(6) -0.017(6)
C5 0.031(5) 0.061(6) 0.044(5) 0.006(4) 0.020(4) -0.001(4)
C6 0.043(6) 0.062(6) 0.020(4) 0.001(4) 0.010(4) 0.000(5)
C7 0.057(6) 0.049(6) 0.029(5) -0.003(4) 0.018(5) -0.003(5)
C8 0.074(8) 0.072(8) 0.057(7) 0.022(6) 0.046(7) 0.021(7)
C9 0.073(8) 0.049(6) 0.038(5) 0.001(5) 0.030(6) 0.007(5)
C10 0.055(6) 0.059(6) 0.025(4) 0.003(4) 0.022(5) 0.007(5)
C11 0.054(7) 0.051(5) 0.042(5) -0.009(4) 0.032(5) -0.012(5)
C12 0.043(6) 0.053(5) 0.029(4) -0.006(4) 0.014(5) 0.004(6)
C13 0.044(6) 0.045(6) 0.052(6) 0.000(5) 0.035(5) 0.001(5)
C14 0.027(5) 0.052(6) 0.051(6) 0.000(5) 0.023(5) -0.005(4)
C15 0.053(6) 0.024(5) 0.084(9) -0.010(5) 0.051(7) -0.002(4)
C16 0.035(5) 0.045(5) 0.036(5) -0.001(4) 0.025(4) 0.005(4)
C17 0.033(5) 0.050(6) 0.050(6) -0.001(5) 0.031(5) -0.003(4)
C18 0.039(5) 0.041(5) 0.049(6) -0.007(5) 0.033(5) -0.001(4)
C19 0.051(6) 0.040(5) 0.075(8) 0.007(5) 0.046(6) 0.010(5)
C20 0.053(6) 0.049(6) 0.072(7) 0.009(5) 0.049(6) 0.006(5)
C21 0.046(6) 0.044(5) 0.055(6) -0.005(5) 0.038(5) -0.005(4)
C22 0.040(5) 0.053(6) 0.068(7) 0.004(5) 0.039(6) 0.003(4)
C23 0.036(5) 0.051(6) 0.041(6) -0.014(5) 0.025(5) -0.004(4)
C24 0.045(6) 0.043(5) 0.051(6) 0.015(5) 0.038(5) 0.012(4)
C25 0.051(6) 0.034(5) 0.063(7) -0.007(5) 0.043(6) -0.005(4)
C26 0.056(7) 0.028(5) 0.079(9) -0.004(5) 0.049(7) 0.002(4)
C27 0.045(6) 0.032(5) 0.049(6) -0.001(4) 0.034(5) -0.004(4)
C28 0.054(6) 0.019(4) 0.081(8) 0.000(5) 0.051(6) 0.001(4)
C29 0.032(5) 0.041(5) 0.054(7) -0.003(5) 0.028(5) 0.000(4)
C30 0.040(5) 0.046(6) 0.048(6) -0.011(5) 0.032(5) -0.012(4)
C31 0.035(5) 0.046(6) 0.061(6) 0.000(5) 0.030(5) 0.002(4)
C32 0.051(6) 0.047(6) 0.069(7) -0.008(5) 0.040(6) 0.001(5)
C33 0.059(7) 0.039(5) 0.078(8) -0.006(5) 0.054(6) 0.000(5)
C34 0.051(6) 0.040(5) 0.056(6) 0.004(5) 0.037(5) 0.001(4)
C35 0.036(5) 0.042(5) 0.043(6) 0.005(4) 0.028(5) 0.001(4)
C36 0.036(5) 0.047(6) 0.044(6) 0.007(5) 0.025(5) 0.006(4)
C37 0.051(6) 0.043(6) 0.059(7) 0.005(5) 0.041(6) -0.001(5)
C38 0.046(6) 0.035(5) 0.058(7) 0.001(5) 0.038(6) 0.000(4)
C39 0.080(9) 0.037(6) 0.098(11) 0.012(6) 0.074(9) 0.010(6)
C40 0.047(6) 0.028(5) 0.072(8) 0.004(5) 0.044(6) 0.004(4)
C41 0.034(5) 0.046(6) 0.050(6) 0.007(5) 0.028(5) 0.005(4)
C42 0.035(5) 0.071(8) 0.063(8) 0.017(6) 0.039(6) 0.015(5)
C43 0.045(6) 0.047(6) 0.066(7) -0.001(5) 0.040(6) -0.004(5)
C44 0.047(6) 0.054(6) 0.072(8) -0.009(5) 0.048(6) -0.005(5)
C45 0.054(7) 0.048(6) 0.082(8) -0.003(6) 0.052(7) 0.001(5)
C46 0.043(6) 0.048(6) 0.062(7) 0.000(5) 0.038(5) -0.001(4)
C47 0.034(5) 0.051(6) 0.066(8) 0.006(6) 0.036(6) 0.002(5)
C48 0.050(6) 0.059(7) 0.048(6) -0.014(6) 0.040(6) -0.009(5)
C49 0.026(5) 0.047(5) 0.031(4) -0.009(3) 0.009(4) -0.013(4)
C50 0.055(6) 0.036(5) 0.033(4) -0.013(4) 0.021(5) 0.000(4)
C51 0.067(8) 0.050(5) 0.024(4) -0.009(3) 0.022(5) -0.019(6)
C52 0.066(8) 0.046(5) 0.035(5) 0.006(4) 0.021(5) 0.015(5)
C53 0.042(6) 0.047(5) 0.044(5) -0.010(4) 0.024(5) 0.002(4)
C54 0.038(6) 0.071(7) 0.021(4) 0.004(4) 0.010(4) 0.009(5)
C55 0.065(8) 0.071(8) 0.051(7) 0.001(6) 0.032(6) 0.028(6)
C56 0.055(7) 0.067(8) 0.037(5) 0.001(5) 0.023(5) 0.009(6)
C57 0.066(7) 0.051(6) 0.043(6) -0.008(5) 0.030(6) 0.000(5)
C58 0.047(6) 0.064(7) 0.042(6) -0.001(5) 0.021(5) 0.008(5)
C59 0.051(7) 0.051(5) 0.030(4) -0.002(4) 0.020(5) -0.001(5)
C60 0.054(6) 0.051(5) 0.040(5) 0.017(4) 0.035(5) 0.006(5)
C61 0.040(6) 0.047(6) 0.054(7) -0.010(5) 0.034(5) -0.002(4)
C62 0.037(5) 0.044(6) 0.058(7) -0.006(5) 0.035(5) -0.006(4)
C63 0.040(6) 0.058(7) 0.053(7) -0.008(5) 0.035(5) -0.013(5)
C64 0.045(6) 0.049(6) 0.066(7) -0.008(5) 0.043(6) -0.003(5)
C65 0.036(5) 0.061(7) 0.049(6) 0.006(5) 0.031(5) 0.005(5)
C66 0.027(5) 0.054(6) 0.049(6) -0.004(5) 0.026(5) -0.009(4)
C67 0.041(5) 0.050(6) 0.055(6) 0.002(5) 0.030(5) 0.002(4)
C68 0.057(7) 0.049(6) 0.079(8) -0.006(6) 0.051(7) -0.011(5)
C69 0.033(5) 0.042(5) 0.046(5) -0.001(4) 0.025(4) -0.010(4)
C70 0.050(6) 0.038(5) 0.086(9) -0.004(6) 0.048(7) 0.000(5)
C71 0.027(5) 0.062(7) 0.040(5) -0.004(5) 0.024(5) -0.003(4)
C72 0.044(6) 0.045(5) 0.055(6) -0.015(5) 0.039(6) -0.005(4)
C73 0.098(11) 0.045(7) 0.111(12) -0.002(7) 0.077(11) 0.000(7)
C74 0.055(8) 0.046(7) 0.098(11) 0.020(7) 0.031(8) -0.003(6)
C75 0.083(9) 0.029(5) 0.084(9) -0.002(5) 0.059(8) -0.007(5)
C76 0.076(9) 0.050(7) 0.078(9) -0.002(6) 0.060(8) -0.001(6)
C77 0.056(7) 0.034(5) 0.081(9) -0.006(5) 0.044(7) -0.009(5)
C78 0.065(7) 0.044(6) 0.069(7) 0.008(5) 0.048(7) 0.003(5)
C79 0.053(6) 0.043(6) 0.075(8) -0.003(6) 0.041(6) -0.010(5)
C80 0.067(8) 0.043(7) 0.122(12) 0.015(7) 0.067(9) 0.000(6)
C81 0.052(6) 0.036(5) 0.072(8) -0.004(5) 0.037(6) -0.005(5)
C82 0.097(11) 0.033(6) 0.131(13) 0.018(7) 0.088(11) 0.014(6)
C83 0.054(7) 0.036(5) 0.061(7) -0.001(5) 0.038(6) -0.005(5)
C84 0.072(8) 0.025(5) 0.085(9) -0.005(5) 0.054(7) 0.001(5)
C85 0.17(2) 0.095(15) 0.18(2) 0.051(13) 0.15(2) 0.045(12)
C86 0.18(3) 0.13(2) 0.17(3) -0.07(2) 0.10(2) -0.04(2)
C87 0.105(12) 0.057(8) 0.099(12) 0.031(8) 0.064(11) 0.035(8)
C88 0.134(18) 0.085(14) 0.086(13) 0.023(11) 0.009(12) -0.026(13)
C89 0.092(12) 0.070(9) 0.104(12) -0.008(9) 0.070(11) -0.010(8)
C90 0.070(8) 0.048(6) 0.060(7) 0.009(6) 0.043(7) 0.005(6)
C91 0.062(8) 0.101(12) 0.067(8) -0.026(8) 0.041(7) -0.008(8)
C92 0.112(14) 0.075(10) 0.059(9) -0.010(8) 0.034(9) 0.009(9)
C93 0.081(10) 0.056(8) 0.088(11) -0.009(8) 0.049(9) -0.006(7)
C94 0.130(15) 0.065(9) 0.065(9) 0.006(7) 0.057(10) 0.004(9)
C95 0.124(13) 0.045(7) 0.123(13) 0.000(8) 0.108(12) 0.003(8)
C96 0.142(15) 0.044(8) 0.169(17) -0.013(10) 0.129(14) -0.009(9)
C97 0.108(12) 0.038(6) 0.123(14) 0.008(7) 0.087(12) 0.009(7)
C98 0.107(12) 0.050(7) 0.085(10) -0.010(7) 0.073(10) 0.007(7)
C99 0.106(13) 0.063(9) 0.124(14) 0.001(9) 0.089(12) 0.002(8)
C100 0.076(9) 0.030(5) 0.092(10) -0.004(6) 0.056(8) -0.002(5)
C101 0.066(8) 0.040(6) 0.070(8) -0.003(5) 0.046(7) 0.000(5)
C102 0.055(7) 0.044(6) 0.078(8) 0.001(6) 0.042(7) 0.008(5)
C103 0.072(8) 0.043(6) 0.108(11) 0.005(7) 0.068(9) 0.010(6)
C104 0.080(9) 0.060(8) 0.104(11) 0.009(8) 0.071(9) 0.019(7)
C105 0.077(8) 0.039(6) 0.088(9) -0.001(6) 0.062(8) 0.007(5)
C106 0.066(8) 0.048(7) 0.117(12) -0.024(8) 0.064(9) -0.017(6)
C107 0.066(7) 0.048(6) 0.059(7) 0.006(5) 0.047(7) 0.007(5)
C108 0.063(8) 0.048(7) 0.071(8) -0.008(6) 0.038(7) -0.009(6)
C109 0.089(10) 0.026(5) 0.101(11) 0.002(6) 0.051(9) 0.002(6)
C110 0.100(11) 0.036(6) 0.080(9) -0.014(6) 0.046(9) -0.026(7)
C111 0.081(9) 0.029(5) 0.071(8) 0.005(5) 0.050(7) 0.005(5)
C112 0.083(9) 0.044(6) 0.083(9) -0.011(6) 0.053(8) -0.007(6)
C113 0.060(7) 0.038(5) 0.037(5) 0.000(4) 0.027(5) -0.004(5)
C114 0.088(9) 0.010(4) 0.094(9) 0.006(5) 0.066(8) 0.009(4)
C115 0.073(8) 0.028(5) 0.046(6) -0.005(4) 0.029(6) 0.001(5)
C116 0.058(7) 0.052(7) 0.045(6) -0.002(5) 0.017(6) 0.014(6)
C117 0.070(8) 0.036(6) 0.067(8) -0.001(5) 0.037(7) -0.009(5)
C118 0.061(7) 0.048(7) 0.049(6) -0.004(5) 0.020(6) -0.003(6)
C119 0.052(6) 0.031(5) 0.070(7) 0.010(5) 0.038(6) 0.004(4)
C120 0.069(8) 0.035(6) 0.059(7) -0.015(5) 0.041(7) -0.009(5)
C121 0.034(5) 0.031(4) 0.034(4) 0.002(3) 0.025(4) -0.004(4)
C122 0.026(4) 0.032(4) 0.028(3) 0.000(3) 0.015(4) -0.008(4)
C123 0.020(4) 0.022(3) 0.025(3) 0.002(2) 0.013(3) 0.000(3)
C124 0.032(5) 0.032(3) 0.020(3) -0.004(2) 0.017(4) -0.003(4)
N1 0.026(4) 0.054(4) 0.020(3) -0.005(3) 0.013(3) -0.012(3)
N2 0.024(4) 0.047(5) 0.035(4) 0.006(4) 0.017(4) 0.007(3)
N3 0.029(4) 0.052(5) 0.044(5) 0.002(4) 0.023(4) 0.004(4)
N4 0.034(4) 0.045(5) 0.049(5) 0.004(4) 0.029(4) 0.004(4)
N5 0.027(4) 0.049(4) 0.025(3) 0.005(3) 0.013(3) 0.005(3)
N6 0.024(4) 0.067(6) 0.035(4) -0.008(4) 0.018(4) -0.002(4)
N7 0.068(7) 0.031(5) 0.097(9) -0.002(5) 0.049(7) -0.001(4)
N8 0.19(3) 0.123(19) 0.19(3) 0.036(15) 0.14(2) 0.036(14)
N9 0.082(9) 0.057(7) 0.098(9) -0.001(7) 0.057(8) 0.000(6)
N10 0.107(10) 0.031(5) 0.087(8) -0.005(5) 0.050(8) 0.001(6)
O1 0.083(6) 0.037(4) 0.045(4) 0.000(3) 0.032(4) 0.011(4)
O2 0.066(5) 0.044(4) 0.033(3) 0.000(3) 0.023(4) 0.011(3)
O3 0.066(5) 0.040(4) 0.101(7) 0.011(4) 0.067(5) 0.014(3)
O4 0.052(4) 0.058(5) 0.061(5) 0.014(4) 0.044(4) 0.005(4)
O5 0.050(5) 0.072(6) 0.103(7) -0.028(5) 0.055(5) -0.005(4)
O6 0.058(5) 0.092(7) 0.084(6) -0.030(6) 0.055(5) -0.016(5)
O7 0.042(4) 0.070(5) 0.070(5) -0.014(4) 0.041(4) -0.018(4)
O8 0.051(5) 0.052(5) 0.104(7) -0.013(5) 0.057(5) -0.003(4)
O9 0.067(5) 0.055(5) 0.036(4) 0.001(3) 0.028(4) 0.010(4)
O10 0.070(6) 0.057(5) 0.036(4) -0.002(3) 0.017(4) 0.020(4)
O11 0.060(5) 0.049(5) 0.116(8) 0.006(5) 0.066(6) 0.000(4)
O12 0.044(4) 0.054(4) 0.067(5) 0.019(4) 0.039(4) 0.005(3)
O13 0.102(8) 0.058(6) 0.177(13) 0.017(7) 0.107(10) 0.019(6)
O14 0.071(6) 0.034(4) 0.122(8) 0.010(5) 0.058(6) 0.008(4)
O15 0.26(2) 0.049(7) 0.143(13) -0.004(8) 0.139(15) -0.003(10)
O16 0.141(13) 0.056(7) 0.210(17) -0.038(9) 0.116(13) -0.023(8)
O18 0.086(7) 0.053(5) 0.110(8) -0.009(5) 0.062(7) 0.006(5)
O17 0.095(8) 0.064(6) 0.145(11) -0.005(7) 0.089(8) -0.014(6)
O20 0.108(9) 0.036(5) 0.091(8) 0.002(5) 0.048(7) 0.000(5)
O19 0.120(9) 0.040(5) 0.086(7) -0.018(5) 0.052(7) -0.022(5)
O21 0.023(2) 0.099(4) 0.0138(16) 0.0080(19) 0.0130(19) 0.003(2)
O22 0.023(2) 0.099(4) 0.0138(16) 0.0080(19) 0.0130(19) 0.003(2)
O23 0.031(3) 0.028(3) 0.038(3) 0.000(2) 0.019(3) 0.002(2)
O24 0.024(3) 0.030(3) 0.023(2) -0.0007(18) 0.007(3) -0.002(2)
O25 0.045(4) 0.028(3) 0.032(3) -0.005(2) 0.025(3) -0.002(3)
O27 0.065(5) 0.017(2) 0.036(3) 0.0104(19) 0.033(4) 0.010(3)
O26 0.038(2) 0.0052(13) 0.038(2) 0.0074(12) 0.014(2) -0.0021(16)
O28 0.038(2) 0.0052(13) 0.038(2) 0.0074(12) 0.014(2) -0.0021(16)

loop_
_atom_type_symbol
_atom_type_description
_atom_type_scat_dispersion_real
_atom_type_scat_dispersion_imag
_atom_type_scat_source
C C 0.0033 0.0016 'International Tables Vol C Tables 4.2.6.8 and 6.1.1.4'
H H 0.0000 0.0000 'International Tables Vol C Tables 4.2.6.8 and 6.1.1.4'
Cu Cu 0.3201 1.2651 'International Tables Vol C Tables 4.2.6.8 and 6.1.1.4'
La La -0.2871 2.4523 'International Tables Vol C Tables 4.2.6.8 and 6.1.1.4'
N N 0.0061 0.0033 'International Tables Vol C Tables 4.2.6.8 and 6.1.1.4'
O O 0.0106 0.0060 'International Tables Vol C Tables 4.2.6.8 and 6.1.1.4'

loop_
_geom_angle_atom_site_label_1
_geom_angle_atom_site_label_2
_geom_angle_atom_site_label_3
_geom_angle
_geom_angle_site_symmetry_1
_geom_angle_site_symmetry_3
O22 La1 O2 66.7(2) . .
O22 La1 O4 111.2(2) . .
O2 La1 O4 121.9(3) . .
O22 La1 O3 67.1(2) . .
O2 La1 O3 83.7(3) . .
O4 La1 O3 49.8(2) . .
O22 La1 O8 113.0(2) . .
O2 La1 O8 77.1(3) . .
O4 La1 O8 135.8(3) . .
O3 La1 O8 158.3(3) . .
O22 La1 O7 70.5(2) . .
O2 La1 O7 82.4(3) . .
O4 La1 O7 154.9(3) . .
O3 La1 O7 137.5(3) . .
O8 La1 O7 49.8(2) . .
O22 La1 O1 108.7(2) . .
O2 La1 O1 50.1(2) . .
O4 La1 O1 82.3(3) . .
O3 La1 O1 76.0(3) . .
O8 La1 O1 83.9(3) . .
O7 La1 O1 121.7(3) . .
O22 La1 O21 60.74(19) . .
O2 La1 O21 126.5(2) . .
O4 La1 O21 86.9(2) . .
O3 La1 O21 84.9(3) . .
O8 La1 O21 114.7(2) . .
O7 La1 O21 72.0(2) . .
O1 La1 O21 160.7(2) . .
O22 La1 O23 118.72(16) . 2_645
O2 La1 O23 164.2(2) . 2_645
O4 La1 O23 71.5(2) . 2_645
O3 La1 O23 112.1(2) . 2_645
O8 La1 O23 87.3(3) . 2_645
O7 La1 O23 85.6(2) . 2_645
O1 La1 O23 131.3(2) . 2_645
O21 La1 O23 58.30(19) . 2_645
O22 La1 O24 179.45(17) . 2_645
O2 La1 O24 113.77(19) . 2_645
O4 La1 O24 68.9(2) . 2_645
O3 La1 O24 113.2(2) . 2_645
O8 La1 O24 66.9(2) . 2_645
O7 La1 O24 109.2(2) . 2_645
O1 La1 O24 71.80(19) . 2_645
O21 La1 O24 118.77(18) . 2_645
O23 La1 O24 60.77(16) 2_645 2_645
O22 La1 C12 87.4(2) . .
O2 La1 C12 25.5(3) . .
O4 La1 C12 101.5(3) . .
O3 La1 C12 77.6(4) . .
O8 La1 C12 80.7(4) . .
O7 La1 C12 103.6(3) . .
O1 La1 C12 24.6(3) . .
O21 La1 C12 147.8(2) . .
O23 La1 C12 153.8(2) 2_645 .
O24 La1 C12 93.1(2) 2_645 .
O22 La1 C48 91.1(3) . .
O2 La1 C48 77.9(3) . .
O4 La1 C48 154.3(3) . .
O3 La1 C48 155.9(3) . .
O8 La1 C48 25.2(3) . .
O7 La1 C48 24.7(3) . .
O1 La1 C48 103.0(3) . .
O21 La1 C48 93.6(3) . .
O23 La1 C48 86.9(3) 2_645 .
O24 La1 C48 88.7(3) 2_645 .
C12 La1 C48 91.7(4) . .
La2' La2 O11 117.4(4) . .
La2' La2 O6 105.8(4) . .
O11 La2 O6 136.1(3) . .
La2' La2 O9 65.7(4) . .
O11 La2 O9 79.7(3) . .
O6 La2 O9 127.9(3) . .
La2' La2 O10 107.3(4) . .
O11 La2 O10 83.6(3) . .
O6 La2 O10 91.0(3) . .
O9 La2 O10 50.2(2) . .
La2' La2 O12 71.9(4) . .
O11 La2 O12 50.0(2) . .
O6 La2 O12 152.0(3) . .
O9 La2 O12 77.6(3) . .
O10 La2 O12 116.7(3) . .
La2' La2 O28 120.4(3) . 2_545
O11 La2 O28 80.8(3) . 2_545
O6 La2 O28 70.8(3) . 2_545
O9 La2 O28 159.9(3) . 2_545
O10 La2 O28 131.8(2) . 2_545
O12 La2 O28 86.2(2) . 2_545
La2' La2 O5 68.6(4) . .
O11 La2 O5 156.9(3) . .
O6 La2 O5 48.8(3) . .
O9 La2 O5 83.7(3) . .
O10 La2 O5 73.5(3) . .
O12 La2 O5 140.4(3) . .
O28 La2 O5 116.4(3) 2_545 .
La2' La2 O27 1.5(3) . .
O11 La2 O27 117.9(3) . .
O6 La2 O27 105.2(3) . .
O9 La2 O27 67.1(2) . .
O10 La2 O27 108.7(2) . .
O12 La2 O27 71.8(2) . .
O28 La2 O27 119.02(16) 2_545 .
O5 La2 O27 68.8(3) . .
La2' La2 O25 61.7(3) . .
O11 La2 O25 108.6(3) . .
O6 La2 O25 84.7(3) . .
O9 La2 O25 124.0(2) . .
O10 La2 O25 166.2(3) . .
O12 La2 O25 69.5(2) . .
O28 La2 O25 58.78(15) 2_545 .
O5 La2 O25 93.9(3) . .
O27 La2 O25 60.26(16) . .
La2' La2 O26 175.8(4) . 2_545
O11 La2 O26 66.6(2) . 2_545
O6 La2 O26 70.3(3) . 2_545
O9 La2 O26 115.2(2) . 2_545
O10 La2 O26 71.6(2) . 2_545
O12 La2 O26 112.3(2) . 2_545
O28 La2 O26 60.26(15) 2_545 2_545
O5 La2 O26 107.2(2) . 2_545
O27 La2 O26 175.5(2) . 2_545
O25 La2 O26 118.71(16) . 2_545
La2' La2 C60 85.6(4) . .
O11 La2 C60 81.6(3) . .
O6 La2 C60 110.0(3) . .
O9 La2 C60 24.8(3) . .
O10 La2 C60 25.5(3) . .
O12 La2 C60 97.7(3) . .
O28 La2 C60 153.3(2) 2_545 .
O5 La2 C60 76.6(3) . .
O27 La2 C60 87.0(2) . .
O25 La2 C60 147.0(2) . .
O26 La2 C60 94.2(2) 2_545 .
O27 La2' La2 176.6(8) . .
O27 La2' C123 29.3(4) . .
La2 La2' C123 147.3(6) . .
O27 La2' O25 92.7(6) . .
La2 La2' O25 83.9(4) . .
C123 La2' O25 63.4(3) . .
O27 La2' O9 104.4(6) . .
La2 La2' O9 78.9(4) . .
C123 La2' O9 131.2(5) . .
O25 La2' O9 153.9(5) . .
O27 La2' O5 103.1(7) . .
La2 La2' O5 77.3(4) . .
C123 La2' O5 110.2(5) . .
O25 La2' O5 105.2(4) . .
O9 La2' O5 90.1(4) . .
O27 La2' O12 105.5(7) . .
La2 La2' O12 74.2(4) . .
C123 La2' O12 95.6(4) . .
O25 La2' O12 74.8(4) . .
O9 La2' O12 81.6(4) . .
O5 La2' O12 151.4(5) . .
O27 La2' C124 64.6(5) . .
La2 La2' C124 112.1(5) . .
C123 La2' C124 35.3(3) . .
O25 La2' C124 28.2(2) . .
O9 La2' C124 156.5(5) . .
O5 La2' C124 112.2(5) . .
O12 La2' C124 81.7(4) . .
O23 Cu1 N6 93.1(3) 2_645 1_655
O23 Cu1 N5 155.6(3) 2_645 3_666
N6 Cu1 N5 88.0(3) 1_655 3_666
O23 Cu1 N3 89.0(3) 2_645 .
N6 Cu1 N3 177.8(3) 1_655 .
N5 Cu1 N3 89.9(4) 3_666 .
O23 Cu1 O21 76.0(2) 2_645 .
N6 Cu1 O21 88.2(3) 1_655 .
N5 Cu1 O21 128.4(3) 3_666 .
N3 Cu1 O21 92.8(3) . .
O28 Cu2 N1 158.5(3) 2_545 3_565
O28 Cu2 N2 89.3(3) 2_545 1_455
N1 Cu2 N2 88.4(3) 3_565 1_455
O28 Cu2 N4 90.5(3) 2_545 .
N1 Cu2 N4 90.5(4) 3_565 .
N2 Cu2 N4 176.3(3) 1_455 .
O28 Cu2 O25 76.47(19) 2_545 .
N1 Cu2 O25 125.0(3) 3_565 .
N2 Cu2 O25 93.2(3) 1_455 .
N4 Cu2 O25 90.4(3) . .
N1 C1 C3 119.7(9) . .
N1 C1 H1B 120.2 . .
C3 C1 H1B 120.2 . .
N1 C2 C4 122.2(10) . .
N1 C2 H2B 118.9 . .
C4 C2 H2B 118.9 . .
C5 C3 C1 120.6(10) . .
C5 C3 H3A 119.7 . .
C1 C3 H3A 119.7 . .
C2 C4 C5 120.9(11) . .
C2 C4 H4A 119.6 . .
C5 C4 H4A 119.6 . .
C3 C5 C4 117.1(10) . .
C3 C5 C6 120.8(10) . .
C4 C5 C6 122.0(10) . .
C8 C6 C7 116.2(9) . .
C8 C6 C5 121.4(10) . .
C7 C6 C5 122.2(10) . .
C6 C7 C9 120.8(10) . .
C6 C7 H7B 119.6 . .
C9 C7 H7B 119.6 . .
C10 C8 C6 122.7(11) . .
C10 C8 H8A 118.7 . .
C6 C8 H8A 118.7 . .
C11 C9 C7 120.7(11) . .
C11 C9 H9A 119.6 . .
C7 C9 H9A 119.6 . .
C8 C10 C11 122.7(11) . .
C8 C10 H10A 118.6 . .
C11 C10 H10A 118.6 . .
C10 C11 C9 116.5(9) . .
C10 C11 C12 122.4(9) . .
C9 C11 C12 121.1(10) . .
O1 C12 O2 121.9(9) . .
O1 C12 C11 121.2(10) . .
O2 C12 C11 116.9(9) . .
O1 C12 La1 62.6(5) . .
O2 C12 La1 59.4(5) . .
C11 C12 La1 175.0(7) . .
N2 C13 C15 120.7(10) . .
N2 C13 H13B 119.7 . .
C15 C13 H13B 119.7 . .
N2 C14 C16 122.0(10) . .
N2 C14 H14A 119.0 . .
C16 C14 H14A 119.0 . .
C17 C15 C13 122.0(10) . .
C17 C15 H15B 119.0 . .
C13 C15 H15B 119.0 . .
C17 C16 C14 120.8(9) . .
C17 C16 H16A 119.6 . .
C14 C16 H16A 119.6 . .
C15 C17 C16 115.8(9) . .
C15 C17 C18 121.1(9) . .
C16 C17 C18 123.1(9) . .
C19 C18 C20 118.4(9) . .
C19 C18 C17 122.3(9) . .
C20 C18 C17 119.2(9) . .
C18 C19 C21 121.6(10) . .
C18 C19 H19B 119.2 . .
C21 C19 H19B 119.2 . .
C22 C20 C18 118.7(10) . .
C22 C20 H20A 120.7 . .
C18 C20 H20A 120.7 . .
C23 C21 C19 119.9(10) . .
C23 C21 H21A 120.1 . .
C19 C21 H21A 120.1 . .
C23 C22 C20 121.6(10) . .
C23 C22 H22A 119.2 . .
C20 C22 H22A 119.2 . .
C21 C23 C22 119.6(9) . .
C21 C23 C24 120.3(10) . .
C22 C23 C24 119.9(10) . .
O4 C24 O3 120.6(9) . .
O4 C24 C23 120.5(9) . .
O3 C24 C23 118.8(9) . .
O4 C24 La1 60.0(5) . .
O3 C24 La1 60.9(5) . .
C23 C24 La1 177.6(9) . .
N3 C25 C27 121.4(10) . .
N3 C25 H25A 119.3 . .
C27 C25 H25A 119.3 . .
C28 C26 N3 123.3(9) . .
C28 C26 H26A 118.4 . .
N3 C26 H26A 118.4 . .
C29 C27 C25 121.6(10) . .
C29 C27 H27A 119.2 . .
C25 C27 H27A 119.2 . .
C26 C28 C29 121.3(10) . .
C26 C28 H28A 119.4 . .
C29 C28 H28A 119.4 . .
C27 C29 C28 115.0(9) . .
C27 C29 C30 120.3(10) . .
C28 C29 C30 124.7(10) . .
C31 C30 C32 118.4(9) . .
C31 C30 C29 123.5(10) . .
C32 C30 C29 118.0(9) . .
C30 C31 C33 120.4(10) . .
C30 C31 H31A 119.8 . .
C33 C31 H31A 119.8 . .
C34 C32 C30 119.4(10) . .
C34 C32 H32A 120.3 . .
C30 C32 H32A 120.3 . .
C35 C33 C31 121.8(10) . .
C35 C33 H33A 119.1 . .
C31 C33 H33A 119.1 . .
C35 C34 C32 120.6(10) . .
C35 C34 H34A 119.7 . .
C32 C34 H34A 119.7 . .
C33 C35 C34 119.3(9) . .
C33 C35 C36 120.2(10) . .
C34 C35 C36 120.4(10) . .
O6 C36 O5 122.1(10) . .
O6 C36 C35 118.3(10) . .
O5 C36 C35 119.5(10) . .
O6 C36 La2 59.4(5) . .
O5 C36 La2 63.0(6) . .
C35 C36 La2 173.4(7) . .
N4 C37 C39 121.5(11) . .
N4 C37 H37A 119.2 . .
C39 C37 H37A 119.2 . .
N4 C38 C40 123.9(10) . .
N4 C38 H38A 118.0 . .
C40 C38 H38A 118.0 . .
C41 C39 C37 122.5(11) . .
C41 C39 H39A 118.7 . .
C37 C39 H39A 118.7 . .
C38 C40 C41 117.8(9) . .
C38 C40 H40A 121.1 . .
C41 C40 H40A 121.1 . .
C39 C41 C40 116.5(10) . .
C39 C41 C42 121.3(11) . .
C40 C41 C42 122.1(10) . .
C44 C42 C43 117.2(9) . .
C44 C42 C41 122.9(11) . .
C43 C42 C41 119.6(11) . .
C45 C43 C42 120.5(11) . .
C45 C43 H43A 119.8 . .
C42 C43 H43A 119.8 . .
C42 C44 C46 122.7(10) . .
C42 C44 H44A 118.7 . .
C46 C44 H44A 118.7 . .
C47 C45 C43 120.1(11) . .
C47 C45 H45A 119.9 . .
C43 C45 H45A 119.9 . .
C47 C46 C44 119.6(10) . .
C47 C46 H46A 120.2 . .
C44 C46 H46A 120.2 . .
C46 C47 C45 119.8(9) . .
C46 C47 C48 119.3(10) . .
C45 C47 C48 120.9(10) . .
O7 C48 O8 124.1(10) . .
O7 C48 C47 119.0(10) . .
O8 C48 C47 116.8(10) . .
O7 C48 La1 62.1(5) . .
O8 C48 La1 62.1(5) . .
C47 C48 La1 173.4(9) . .
N5 C49 C51 119.4(9) . .
N5 C49 H49A 120.3 . .
C51 C49 H49A 120.3 . .
N5 C50 C52 118.3(9) . .
N5 C50 H50A 120.8 . .
C52 C50 H50A 120.8 . .
C53 C51 C49 121.5(9) . .
C53 C51 H51A 119.3 . .
C49 C51 H51A 119.3 . .
C50 C52 C53 121.1(10) . .
C50 C52 H52A 119.4 . .
C53 C52 H52A 119.4 . .
C51 C53 C52 118.4(9) . .
C51 C53 C54 120.1(9) . .
C52 C53 C54 121.5(10) . .
C56 C54 C55 118.2(9) . .
C56 C54 C53 122.0(10) . .
C55 C54 C53 119.7(9) . .
C54 C55 C57 119.6(11) . .
C54 C55 H55A 120.2 . .
C57 C55 H55A 120.2 . .
C54 C56 C58 122.3(11) . .
C54 C56 H56A 118.9 . .
C58 C56 H56A 118.9 . .
C59 C57 C55 122.4(11) . .
C59 C57 H57A 118.8 . .
C55 C57 H57A 118.8 . .
C56 C58 C59 119.4(11) . .
C56 C58 H58A 120.3 . .
C59 C58 H58A 120.3 . .
C57 C59 C58 118.1(9) . .
C57 C59 C60 123.2(10) . .
C58 C59 C60 118.5(10) . .
O9 C60 O10 123.5(10) . .
O9 C60 C59 118.7(10) . .
O10 C60 C59 117.6(9) . .
O9 C60 La2 61.1(5) . .
O10 C60 La2 62.5(5) . .
C59 C60 La2 171.5(8) . .
N6 C61 C63 123.0(10) . .
N6 C61 H61A 118.5 . .
C63 C61 H61A 118.5 . .
N6 C62 C64 122.5(10) . .
N6 C62 H62A 118.7 . .
C64 C62 H62A 118.7 . .
C65 C63 C61 119.5(10) . .
C65 C63 H63A 120.3 . .
C61 C63 H63A 120.3 . .
C65 C64 C62 120.1(10) . .
C65 C64 H64A 119.9 . .
C62 C64 H64A 119.9 . .
C63 C65 C64 117.4(9) . .
C63 C65 C66 122.3(10) . .
C64 C65 C66 120.3(10) . .
C68 C66 C67 117.1(9) . .
C68 C66 C65 123.5(10) . .
C67 C66 C65 119.4(10) . .
C69 C67 C66 120.6(10) . .
C69 C67 H67A 119.7 . .
C66 C67 H67A 119.7 . .
C66 C68 C70 123.1(11) . .
C66 C68 H68A 118.4 . .
C70 C68 H68A 118.4 . .
C71 C69 C67 120.2(9) . .
C71 C69 H69A 119.9 . .
C67 C69 H69A 119.9 . .
C68 C70 C71 120.1(10) . .
C68 C70 H70A 120.0 . .
C71 C70 H70A 120.0 . .
C69 C71 C70 118.8(9) . .
C69 C71 C72 122.3(10) . .
C70 C71 C72 118.9(10) . .
O11 C72 O12 121.0(9) . .
O11 C72 C71 120.7(10) . .
O12 C72 C71 118.2(10) . .
O11 C72 La2 59.2(5) . .
O12 C72 La2 62.4(5) . .
C71 C72 La2 175.5(9) . .
N7 C73 C75 121.2(13) . .
N7 C73 H73A 119.4 . .
C75 C73 H73A 119.4 . .
N7 C74 C76 125.9(14) . .
N7 C74 H74A 117.0 . .
C76 C74 H74A 117.0 . .
C77 C75 C73 121.6(12) . .
C77 C75 H75A 119.2 . .
C73 C75 H75A 119.2 . .
C74 C76 C77 116.4(12) . .
C74 C76 H76A 121.8 . .
C77 C76 H76A 121.8 . .
C75 C77 C76 118.1(10) . .
C75 C77 C78 121.5(11) . .
C76 C77 C78 120.5(11) . .
C79 C78 C80 115.6(11) . .
C79 C78 C77 121.8(11) . .
C80 C78 C77 122.5(11) . .
C81 C79 C78 120.8(11) . .
C81 C79 H79A 119.6 . .
C78 C79 H79A 119.6 . .
C82 C80 C78 121.1(12) . .
C82 C80 H80A 119.5 . .
C78 C80 H80A 119.5 . .
C83 C81 C79 123.0(11) . .
C83 C81 H81A 118.5 . .
C79 C81 H81A 118.5 . .
C83 C82 C80 121.7(12) . .
C83 C82 H82A 119.2 . .
C80 C82 H82A 119.2 . .
C81 C83 C82 117.8(11) . .
C81 C83 C84 122.2(10) . .
C82 C83 C84 119.8(11) . .
O13 C84 O14 124.0(11) . .
O13 C84 C83 122.9(12) . .
O14 C84 C83 113.0(10) . .
C87 C85 N8 125(3) . .
C87 C85 H85A 117.4 . .
N8 C85 H85A 117.4 . .
N8 C86 C88 125(3) . .
N8 C86 H86A 117.7 . .
C88 C86 H86A 117.7 . .
C85 C87 C89 125(2) . .
C85 C87 H87A 117.4 . .
C89 C87 H87A 117.4 . .
C89 C88 C86 121(2) . .
C89 C88 H88A 119.6 . .
C86 C88 H88A 119.6 . .
C88 C89 C87 110.8(16) . .
C88 C89 C90 125.7(18) . .
C87 C89 C90 123.5(16) . .
C92 C90 C89 124.3(15) . .
C92 C90 C91 113.9(13) . .
C89 C90 C91 121.8(14) . .
C93 C91 C90 118.6(15) . .
C93 C91 H91A 120.7 . .
C90 C91 H91A 120.7 . .
C94 C92 C90 122.8(16) . .
C94 C92 H92A 118.6 . .
C90 C92 H92A 118.6 . .
C95 C93 C91 124.0(16) . .
C95 C93 H93A 118.0 . .
C91 C93 H93A 118.0 . .
C92 C94 C95 121.0(16) . .
C92 C94 H94A 119.5 . .
C95 C94 H94A 119.5 . .
C93 C95 C94 119.2(14) . .
C93 C95 C96 124.5(18) . .
C94 C95 C96 116.3(18) . .
O15 C96 O16 127.0(16) . .
O15 C96 C95 122(2) . .
O16 C96 C95 111(2) . .
N9 C97 C99 123.7(15) . .
N9 C97 H97A 118.1 . .
C99 C97 H97A 118.1 . .
N9 C98 C100 122.2(13) . .
N9 C98 H98A 118.9 . .
C100 C98 H98A 118.9 . .
C97 C99 C101 118.3(15) . .
C97 C99 H99A 120.9 . .
C101 C99 H99A 120.9 . .
C98 C100 C101 118.3(13) . .
C98 C100 H10B 120.8 . .
C101 C100 H10B 120.8 . .
C99 C101 C100 118.4(12) . .
C99 C101 C102 122.5(12) . .
C100 C101 C102 119.1(11) . .
C104 C102 C103 116.0(11) . .
C104 C102 C101 123.2(11) . .
C103 C102 C101 120.8(11) . .
C105 C103 C102 123.2(12) . .
C105 C103 H10H 118.4 . .
C102 C103 H10H 118.4 . .
C106 C104 C102 121.6(12) . .
C106 C104 H10C 119.2 . .
C102 C104 H10C 119.2 . .
C107 C105 C103 119.0(11) . .
C107 C105 H10F 120.5 . .
C103 C105 H10F 120.5 . .
C104 C106 C107 121.1(12) . .
C104 C106 H10E 119.5 . .
C107 C106 H10E 119.5 . .
C105 C107 C106 119.1(11) . .
C105 C107 C108 122.4(11) . .
C106 C107 C108 118.5(11) . .
O17 C108 O18 122.2(12) . .
O17 C108 C107 124.4(13) . .
O18 C108 C107 113.2(11) . .
N10 C109 C111 121.2(13) . .
N10 C109 H10G 119.4 . .
C111 C109 H10G 119.4 . .
N10 C110 C112 124.7(14) . .
N10 C110 H11H 117.6 . .
C112 C110 H11H 117.6 . .
C113 C111 C109 117.3(13) . .
C113 C111 H11I 121.3 . .
C109 C111 H11I 121.3 . .
C113 C112 C110 116.1(14) . .
C113 C112 H12A 122.0 . .
C110 C112 H12A 122.0 . .
C112 C113 C111 121.7(11) . .
C112 C113 C114 119.7(11) . .
C111 C113 C114 118.6(11) . .
C116 C114 C115 120.9(10) . .
C116 C114 C113 120.9(11) . .
C115 C114 C113 118.2(11) . .
C114 C115 C117 118.0(11) . .
C114 C115 H11A 121.0 . .
C117 C115 H11A 121.0 . .
C114 C116 C118 120.6(11) . .
C114 C116 H11C 119.7 . .
C118 C116 H11C 119.7 . .
C119 C117 C115 120.3(12) . .
C119 C117 H11B 119.8 . .
C115 C117 H11B 119.8 . .
C119 C118 C116 117.5(11) . .
C119 C118 H11D 121.2 . .
C116 C118 H11D 121.2 . .
C117 C119 C118 122.6(11) . .
C117 C119 C120 122.9(11) . .
C118 C119 C120 114.5(11) . .
O19 C120 O20 121.2(11) . .
O19 C120 C119 128.5(13) . .
O20 C120 C119 110.3(10) . .
O24 C121 O21 126.4(7) . .
O24 C121 C122 120.7(7) . .
O21 C121 C122 112.7(6) . .
O23 C122 O22 131.7(7) . .
O23 C122 C121 115.3(6) . .
O22 C122 C121 112.9(6) . .
O28 C123 O27 124.5(7) . .
O28 C123 C124 115.9(6) . .
O27 C123 C124 119.5(6) . .
O28 C123 La2' 150.9(6) . .
O27 C123 La2' 26.5(4) . .
C124 C123 La2' 93.0(5) . .
O26 C124 O25 127.1(7) . .
O26 C124 C123 120.0(6) . .
O25 C124 C123 112.7(6) . .
O26 C124 La2' 169.3(7) . .
O25 C124 La2' 61.2(4) . .
C123 C124 La2' 51.7(4) . .
C2 N1 C1 119.5(8) . .
C2 N1 Cu2 119.1(7) . 3_565
C1 N1 Cu2 121.4(6) . 3_565
C14 N2 C13 118.8(8) . .
C14 N2 Cu2 121.2(7) . 1_655
C13 N2 Cu2 120.0(7) . 1_655
C25 N3 C26 117.0(9) . .
C25 N3 Cu1 121.0(7) . .
C26 N3 Cu1 121.9(7) . .
C38 N4 C37 117.5(9) . .
C38 N4 Cu2 123.9(7) . .
C37 N4 Cu2 118.5(7) . .
C49 N5 C50 121.2(7) . .
C49 N5 Cu1 121.9(6) . 3_666
C50 N5 Cu1 116.9(6) . 3_666
C61 N6 C62 117.4(8) . .
C61 N6 Cu1 117.2(7) . 1_455
C62 N6 Cu1 125.4(7) . 1_455
C74 N7 C73 116.7(11) . .
C86 N8 C85 113(3) . .
C97 N9 C98 118.9(12) . .
C110 N10 C109 118.3(11) . .
C12 O1 La1 92.8(6) . .
C12 O2 La1 95.0(6) . .
C24 O3 La1 94.1(6) . .
C24 O4 La1 95.2(6) . .
C36 O5 La2' 117.6(8) . .
C36 O5 La2 92.5(7) . .
La2' O5 La2 34.1(2) . .
C36 O6 La2 96.3(7) . .
C48 O7 La1 93.2(6) . .
C48 O8 La1 92.7(6) . .
C60 O9 La2' 120.6(7) . .
C60 O9 La2 94.2(6) . .
La2' O9 La2 35.4(2) . .
C60 O10 La2 92.0(6) . .
C72 O11 La2 96.1(7) . .
C72 O12 La2' 120.7(7) . .
C72 O12 La2 92.0(6) . .
La2' O12 La2 33.9(2) . .
C84 O14 H14B 109.5 . .
C96 O16 H16B 109.5 . .
C108 O18 H18A 109.5 . .
C120 O20 H20B 109.5 . .
C121 O21 Cu1 124.2(5) . .
C121 O21 La1 125.0(5) . .
Cu1 O21 La1 109.9(3) . .
C122 O22 La1 128.2(5) . .
C122 O23 Cu1 120.1(5) . 2_655
C122 O23 La1 122.6(5) . 2_655
Cu1 O23 La1 115.7(2) 2_655 2_655
C121 O24 La1 120.0(5) . 2_655
C124 O25 Cu2 126.2(5) . .
C124 O25 La2' 90.6(4) . .
Cu2 O25 La2' 142.8(3) . .
C124 O25 La2 124.9(4) . .
Cu2 O25 La2 108.4(2) . .
La2' O25 La2 34.4(2) . .
La2' O27 C123 124.2(7) . .
La2' O27 La2 1.9(4) . .
C123 O27 La2 122.3(5) . .
C124 O26 La2 119.0(5) . 2
C123 O28 Cu2 119.4(5) . 2
C123 O28 La2 124.3(5) . 2
Cu2 O28 La2 116.28(18) 2 2

loop_
_geom_bond_atom_site_label_1
_geom_bond_atom_site_label_2
_geom_bond_distance
_geom_bond_site_symmetry_2
La1 O22 2.478(8) .
La1 O2 2.547(7) .
La1 O4 2.575(7) .
La1 O3 2.594(7) .
La1 O8 2.613(8) .
La1 O7 2.615(7) .
La1 O1 2.620(8) .
La1 O21 2.638(6) .
La1 O23 2.640(6) 2_645
La1 O24 2.698(5) 2_645
La1 C12 2.947(9) .
La1 C48 2.954(10) .
La2 La2' 1.520(9) .
La2 O11 2.558(8) .
La2 O6 2.572(8) .
La2 O9 2.576(7) .
La2 O10 2.606(7) .
La2 O12 2.625(7) .
La2 O28 2.634(5) 2_545
La2 O5 2.649(8) .
La2 O27 2.666(5) .
La2 O25 2.677(6) .
La2 O26 2.753(4) 2_545
La2 C60 2.936(10) .
La2' O27 1.146(10) .
La2' C123 2.126(11) .
La2' O25 2.371(10) .
La2' O9 2.392(11) .
La2' O5 2.528(12) .
La2' O12 2.593(12) .
La2' C124 2.705(11) .
Cu1 O23 2.001(6) 2_645
Cu1 N6 2.011(8) 1_655
Cu1 N5 2.017(7) 3_666
Cu1 N3 2.020(8) .
Cu1 O21 2.169(6) .
Cu2 O28 2.014(5) 2_545
Cu2 N1 2.015(7) 3_565
Cu2 N2 2.018(8) 1_455
Cu2 N4 2.025(8) .
Cu2 O25 2.192(5) .
C1 N1 1.333(12) .
C1 C3 1.422(13) .
C1 H1B 0.9300 .
C2 N1 1.324(12) .
C2 C4 1.370(14) .
C2 H2B 0.9300 .
C3 C5 1.363(16) .
C3 H3A 0.9300 .
C4 C5 1.367(16) .
C4 H4A 0.9300 .
C5 C6 1.488(13) .
C6 C8 1.373(17) .
C6 C7 1.396(15) .
C7 C9 1.418(14) .
C7 H7B 0.9300 .
C8 C10 1.361(15) .
C8 H8A 0.9300 .
C9 C11 1.395(15) .
C9 H9A 0.9300 .
C10 C11 1.371(15) .
C10 H10A 0.9300 .
C11 C12 1.479(13) .
C12 O1 1.229(12) .
C12 O2 1.276(12) .
C13 N2 1.347(14) .
C13 C15 1.380(14) .
C13 H13B 0.9300 .
C14 N2 1.320(14) .
C14 C16 1.384(13) .
C14 H14A 0.9300 .
C15 C17 1.368(14) .
C15 H15B 0.9300 .
C16 C17 1.383(14) .
C16 H16A 0.9300 .
C17 C18 1.498(12) .
C18 C19 1.371(15) .
C18 C20 1.404(14) .
C19 C21 1.390(13) .
C19 H19B 0.9300 .
C20 C22 1.396(13) .
C20 H20A 0.9300 .
C21 C23 1.360(15) .
C21 H21A 0.9300 .
C22 C23 1.365(16) .
C22 H22A 0.9300 .
C23 C24 1.506(13) .
C24 O4 1.248(12) .
C24 O3 1.255(12) .
C25 N3 1.335(13) .
C25 C27 1.376(14) .
C25 H25A 0.9300 .
C26 C28 1.334(14) .
C26 N3 1.351(14) .
C26 H26A 0.9300 .
C27 C29 1.376(14) .
C27 H27A 0.9300 .
C28 C29 1.389(13) .
C28 H28A 0.9300 .
C29 C30 1.501(13) .
C30 C31 1.371(15) .
C30 C32 1.443(15) .
C31 C33 1.393(13) .
C31 H31A 0.9300 .
C32 C34 1.398(14) .
C32 H32A 0.9300 .
C33 C35 1.372(15) .
C33 H33A 0.9300 .
C34 C35 1.381(15) .
C34 H34A 0.9300 .
C35 C36 1.514(13) .
C36 O6 1.230(14) .
C36 O5 1.235(14) .
C37 N4 1.332(13) .
C37 C39 1.365(15) .
C37 H37A 0.9300 .
C38 N4 1.328(13) .
C38 C40 1.388(13) .
C38 H38A 0.9300 .
C39 C41 1.351(15) .
C39 H39A 0.9300 .
C40 C41 1.408(14) .
C40 H40A 0.9300 .
C41 C42 1.500(13) .
C42 C44 1.368(17) .
C42 C43 1.414(16) .
C43 C45 1.387(14) .
C43 H43A 0.9300 .
C44 C46 1.384(13) .
C44 H44A 0.9300 .
C45 C47 1.386(16) .
C45 H45A 0.9300 .
C46 C47 1.371(16) .
C46 H46A 0.9300 .
C47 C48 1.542(13) .
C48 O7 1.234(13) .
C48 O8 1.259(13) .
C49 N5 1.340(11) .
C49 C51 1.408(12) .
C49 H49A 0.9300 .
C50 N5 1.371(12) .
C50 C52 1.384(13) .
C50 H50A 0.9300 .
C51 C53 1.325(15) .
C51 H51A 0.9300 .
C52 C53 1.396(15) .
C52 H52A 0.9300 .
C53 C54 1.506(13) .
C54 C56 1.386(15) .
C54 C55 1.399(16) .
C55 C57 1.407(16) .
C55 H55A 0.9300 .
C56 C58 1.393(15) .
C56 H56A 0.9300 .
C57 C59 1.368(16) .
C57 H57A 0.9300 .
C58 C59 1.420(15) .
C58 H58A 0.9300 .
C59 C60 1.505(13) .
C60 O9 1.233(12) .
C60 O10 1.263(13) .
C61 N6 1.328(14) .
C61 C63 1.405(13) .
C61 H61A 0.9300 .
C62 N6 1.338(14) .
C62 C64 1.392(13) .
C62 H62A 0.9300 .
C63 C65 1.371(16) .
C63 H63A 0.9300 .
C64 C65 1.380(16) .
C64 H64A 0.9300 .
C65 C66 1.497(13) .
C66 C68 1.353(16) .
C66 C67 1.415(15) .
C67 C69 1.400(13) .
C67 H67A 0.9300 .
C68 C70 1.372(14) .
C68 H68A 0.9300 .
C69 C71 1.372(14) .
C69 H69A 0.9300 .
C70 C71 1.396(16) .
C70 H70A 0.9300 .
C71 C72 1.500(12) .
C72 O11 1.239(13) .
C72 O12 1.280(13) .
C73 N7 1.366(17) .
C73 C75 1.379(16) .
C73 H73A 0.9300 .
C74 N7 1.30(2) .
C74 C76 1.401(18) .
C74 H74A 0.9300 .
C75 C77 1.357(17) .
C75 H75A 0.9300 .
C76 C77 1.405(17) .
C76 H76A 0.9300 .
C77 C78 1.467(15) .
C78 C79 1.420(15) .
C78 C80 1.433(17) .
C79 C81 1.386(15) .
C79 H79A 0.9300 .
C80 C82 1.396(17) .
C80 H80A 0.9300 .
C81 C83 1.371(16) .
C81 H81A 0.9300 .
C82 C83 1.379(17) .
C82 H82A 0.9300 .
C83 C84 1.486(14) .
C84 O13 1.206(15) .
C84 O14 1.317(14) .
C85 C87 1.26(2) .
C85 N8 1.37(3) .
C85 H85A 0.9300 .
C86 N8 1.30(3) .
C86 C88 1.42(3) .
C86 H86A 0.9300 .
C87 C89 1.41(2) .
C87 H87A 0.9300 .
C88 C89 1.38(2) .
C88 H88A 0.9300 .
C89 C90 1.42(2) .
C90 C92 1.41(2) .
C90 C91 1.460(19) .
C91 C93 1.34(2) .
C91 H91A 0.9300 .
C92 C94 1.32(2) .
C92 H92A 0.9300 .
C93 C95 1.31(2) .
C93 H93A 0.9300 .
C94 C95 1.37(2) .
C94 H94A 0.9300 .
C95 C96 1.57(2) .
C96 O15 1.21(3) .
C96 O16 1.34(3) .
C97 N9 1.303(18) .
C97 C99 1.371(19) .
C97 H97A 0.9300 .
C98 N9 1.322(19) .
C98 C100 1.382(17) .
C98 H98A 0.9300 .
C99 C101 1.373(19) .
C99 H99A 0.9300 .
C100 C101 1.396(17) .
C100 H10B 0.9300 .
C101 C102 1.508(16) .
C102 C104 1.395(18) .
C102 C103 1.396(15) .
C103 C105 1.386(16) .
C103 H10H 0.9300 .
C104 C106 1.347(19) .
C104 H10C 0.9300 .
C105 C107 1.358(17) .
C105 H10F 0.9300 .
C106 C107 1.412(17) .
C106 H10E 0.9300 .
C107 C108 1.482(17) .
C108 O17 1.223(15) .
C108 O18 1.331(16) .
C109 N10 1.335(19) .
C109 C111 1.443(15) .
C109 H10G 0.9300 .
C110 N10 1.30(2) .
C110 C112 1.429(17) .
C110 H11H 0.9300 .
C111 C113 1.379(17) .
C111 H11I 0.9300 .
C112 C113 1.348(18) .
C112 H12A 0.9300 .
C113 C114 1.547(13) .
C114 C116 1.348(18) .
C114 C115 1.404(17) .
C115 C117 1.427(15) .
C115 H11A 0.9300 .
C116 C118 1.443(17) .
C116 H11C 0.9300 .
C117 C119 1.341(17) .
C117 H11B 0.9300 .
C118 C119 1.376(16) .
C118 H11D 0.9300 .
C119 C120 1.495(15) .
C120 O19 1.157(15) .
C120 O20 1.389(16) .
C121 O24 1.210(9) .
C121 O21 1.320(10) .
C121 C122 1.535(10) .
C122 O23 1.270(9) .
C122 O22 1.390(9) .
C123 O28 1.239(8) .
C123 O27 1.259(8) .
C123 C124 1.565(9) .
C124 O26 1.194(9) .
C124 O25 1.278(9) .
N1 Cu2 2.015(7) 3_565
N2 Cu2 2.018(8) 1_655
N5 Cu1 2.017(7) 3_666
N6 Cu1 2.011(8) 1_455
O14 H14B 0.8200 .
O16 H16B 0.8200 .
O18 H18A 0.8200 .
O20 H20B 0.8200 .
O23 Cu1 2.001(6) 2_655
O23 La1 2.640(6) 2_655
O24 La1 2.698(5) 2_655
O26 La2 2.753(4) 2
O28 Cu2 2.014(5) 2
O28 La2 2.634(5) 2

loop_
_geom_hbond_atom_site_label_D
_geom_hbond_atom_site_label_H
_geom_hbond_atom_site_label_A
_geom_hbond_distance_DH
_geom_hbond_distance_HA
_geom_hbond_distance_DA
_geom_hbond_angle_DHA
_geom_hbond_site_symmetry_A
O14 H14B N7 0.82 1.76 2.582(12) 176.6 1_565
O16 H16B N8 0.82 1.86 2.66(3) 166.1 1_565
O18 H18A N9 0.82 1.78 2.601(15) 174.6 1_545
O20 H20B N10 0.82 1.78 2.591(14) 171.9 1_545
